data_2202374
loop_
_publ_author_name
'Khan, Arif Ali'
'Wismach, Cathleen'
'Jones, Peter G.'
'Streubel, Rainer'

_publ_section_title
;
 2,4,6-Tripiperidino-1,3,5-triazine
;
_journal_issue 11
_journal_name_full 'Acta Crystallographica Section E'
_journal_page_first o1757
_journal_page_last o1758
_journal_paper_doi 10.1107/S1600536803020440
_journal_volume 59
_journal_year 2003
_chemical_formula_iupac 'C18 H30 N6'
_chemical_formula_moiety 'C18 H30 N6'
_chemical_formula_sum 'C18 H30 N6'
_chemical_formula_weight 330.48
_chemical_name_systematic ?
_space_group_IT_number 2
_symmetry_cell_setting triclinic
_symmetry_space_group_name_Hall '-P 1'
_symmetry_space_group_name_H-M 'P -1'
_atom_sites_solution_hydrogens geom
_atom_sites_solution_primary direct
_atom_sites_solution_secondary difmap
_audit_creation_method SHELXL-97
_cell_angle_alpha 98.377(3)
_cell_angle_beta 101.455(3)
_cell_angle_gamma 108.361(3)
_cell_formula_units_Z 2
_cell_length_a 8.3527(8)
_cell_length_b 9.8192(10)
_cell_length_c 12.0219(12)
_cell_measurement_reflns_used 5270
_cell_measurement_temperature 133(2)
_cell_measurement_theta_max 30
_cell_measurement_theta_min 2
_cell_volume 893.88(16)
_computing_cell_refinement 'SAINT (Bruker, 1998)'
_computing_data_collection 'SMART (Bruker, 1998)'
_computing_data_reduction SAINT
_computing_molecular_graphics 'XP (Siemens, 1994)'
_computing_publication_material SHELXL97
_computing_structure_refinement 'SHELXL97 (Sheldrick, 1997)'
_computing_structure_solution 'SHELXS97 (Sheldrick, 1990)'
_diffrn_ambient_temperature 133(2)
_diffrn_detector_area_resol_mean 8.192
_diffrn_measured_fraction_theta_full 0.995
_diffrn_measured_fraction_theta_max 0.994
_diffrn_measurement_device_type 'Bruker SMART 1000 CCD'
_diffrn_measurement_method '\w- and \f'
_diffrn_radiation_monochromator graphite
_diffrn_radiation_source 'fine-focus sealed tube'
_diffrn_radiation_type MoK\a
_diffrn_radiation_wavelength 0.71073
_diffrn_reflns_av_R_equivalents 0.0309
_diffrn_reflns_av_sigmaI/netI 0.0290
_diffrn_reflns_limit_h_max 11
_diffrn_reflns_limit_h_min -11
_diffrn_reflns_limit_k_max 13
_diffrn_reflns_limit_k_min -13
_diffrn_reflns_limit_l_max 16
_diffrn_reflns_limit_l_min -16
_diffrn_reflns_number 12279
_diffrn_reflns_theta_full 28.00
_diffrn_reflns_theta_max 28.28
_diffrn_reflns_theta_min 1.77
_diffrn_standards_decay_% 0
_exptl_absorpt_coefficient_mu 0.077
_exptl_absorpt_correction_type none
_exptl_crystal_colour colourless
_exptl_crystal_density_diffrn 1.228
_exptl_crystal_density_meas ?
_exptl_crystal_description 'cut tablet'
_exptl_crystal_F_000 360
_exptl_crystal_size_max 0.38
_exptl_crystal_size_mid 0.22
_exptl_crystal_size_min 0.13
_refine_diff_density_max 0.271
_refine_diff_density_min -0.172
_refine_ls_extinction_method none
_refine_ls_goodness_of_fit_ref 1.048
_refine_ls_hydrogen_treatment riding
_refine_ls_matrix_type full
_refine_ls_number_parameters 217
_refine_ls_number_reflns 4407
_refine_ls_number_restraints 0
_refine_ls_restrained_S_all 1.048
_refine_ls_R_factor_all 0.0535
_refine_ls_R_factor_gt 0.0399
_refine_ls_shift/su_max 0.000
_refine_ls_shift/su_mean 0.000
_refine_ls_structure_factor_coef Fsqd
_refine_ls_weighting_details 'calc w = 1/[\s^2^(Fo^2^)+(0.065P)^2^+0.0581P] where P = (Fo^2^+2Fc^2^)/3'
_refine_ls_weighting_scheme calc
_refine_ls_wR_factor_gt 0.1093
_refine_ls_wR_factor_ref 0.1168
_reflns_number_gt 3407
_reflns_number_total 4407
_reflns_threshold_expression I>2s(I)
_cod_data_source_file bt6344.cif
_cod_data_source_block I
_cod_depositor_comments
;
The following automatic conversions were performed:

'_exptl_crystal_density_meas' value 'not measured' was changed to '?'
- the value is perceived as not measured.

Automatic conversion script
Id: cif_fix_values 3008 2015-01-20 13:52:24Z robertas 
;
_cod_original_cell_volume 893.88(15)
_cod_database_code 2202374
_cod_database_fobs_code 2202374

loop_
_symmetry_equiv_pos_as_xyz
'x, y, z'
'-x, -y, -z'

loop_
_atom_site_label
_atom_site_fract_x
_atom_site_fract_y
_atom_site_fract_z
_atom_site_U_iso_or_equiv
_atom_site_adp_type
_atom_site_calc_flag
_atom_site_refinement_flags
_atom_site_occupancy
_atom_site_disorder_assembly
_atom_site_disorder_group
_atom_site_type_symbol
C1 0.18725(13) 0.04736(10) 0.21320(8) 0.0246(2) Uani d . 1 . . C
C2 0.33816(14) 0.28662(10) 0.30150(8) 0.0243(2) Uani d . 1 . . C
C3 0.06960(14) 0.17362(11) 0.32453(9) 0.0259(2) Uani d . 1 . . C
C4 0.31516(14) -0.09231(12) 0.09208(10) 0.0300(2) Uani d . 1 . . C
H4A 0.3674 -0.1570 0.1299 0.036 Uiso calc R 1 . . H
H4B 0.4073 0.0058 0.1071 0.036 Uiso calc R 1 . . H
C5 0.24791(16) -0.15620(14) -0.03807(10) 0.0386(3) Uani d . 1 . . C
H5A 0.3431 -0.1734 -0.0688 0.046 Uiso calc R 1 . . H
H5B 0.2112 -0.0848 -0.0771 0.046 Uiso calc R 1 . . H
C6 0.09321(16) -0.30125(14) -0.06577(10) 0.0394(3) Uani d . 1 . . C
H6A 0.0453 -0.3361 -0.1512 0.047 Uiso calc R 1 . . H
H6B 0.1331 -0.3769 -0.0356 0.047 Uiso calc R 1 . . H
C7 -0.04821(14) -0.28013(12) -0.01067(10) 0.0317(3) Uani d . 1 . . C
H7A -0.0980 -0.2138 -0.0479 0.038 Uiso calc R 1 . . H
H7B -0.1433 -0.3762 -0.0241 0.038 Uiso calc R 1 . . H
C8 0.02412(15) -0.21524(11) 0.11900(10) 0.0308(2) Uani d . 1 . . C
H8A -0.0680 -0.1950 0.1518 0.037 Uiso calc R 1 . . H
H8B 0.0604 -0.2870 0.1578 0.037 Uiso calc R 1 . . H
C9 -0.22720(15) 0.05333(12) 0.34689(10) 0.0326(3) Uani d . 1 . . C
H9A -0.2224 -0.0309 0.2930 0.039 Uiso calc R 1 . . H
H9B -0.3251 0.0808 0.3086 0.039 Uiso calc R 1 . . H
C10 -0.25786(14) 0.00891(12) 0.45900(10) 0.0322(3) Uani d . 1 . . C
H10A -0.1664 -0.0284 0.4929 0.039 Uiso calc R 1 . . H
H10B -0.3726 -0.0713 0.4418 0.039 Uiso calc R 1 . . H
C11 -0.25376(15) 0.14000(13) 0.54648(10) 0.0326(3) Uani d . 1 . . C
H11A -0.3525 0.1711 0.5159 0.039 Uiso calc R 1 . . H
H11B -0.2668 0.1110 0.6206 0.039 Uiso calc R 1 . . H
C12 -0.08223(14) 0.26768(12) 0.56851(9) 0.0293(2) Uani d . 1 . . C
H12A -0.0846 0.3542 0.6209 0.035 Uiso calc R 1 . . H
H12B 0.0153 0.2402 0.6075 0.035 Uiso calc R 1 . . H
C13 -0.05192(16) 0.30755(11) 0.45529(9) 0.0317(3) Uani d . 1 . . C
H13A -0.1406 0.3477 0.4215 0.038 Uiso calc R 1 . . H
H13B 0.0648 0.3846 0.4708 0.038 Uiso calc R 1 . . H
C14 0.47647(14) 0.55506(11) 0.36704(9) 0.0282(2) Uani d . 1 . . C
H14A 0.5912 0.6213 0.4187 0.034 Uiso calc R 1 . . H
H14B 0.3883 0.5450 0.4125 0.034 Uiso calc R 1 . . H
C15 0.42725(14) 0.62080(11) 0.26373(9) 0.0277(2) Uani d . 1 . . C
H15A 0.4275 0.7207 0.2924 0.033 Uiso calc R 1 . . H
H15B 0.3079 0.5591 0.2162 0.033 Uiso calc R 1 . . H
C16 0.55606(16) 0.62956(12) 0.18868(10) 0.0323(3) Uani d . 1 . . C
H16A 0.6720 0.7022 0.2330 0.039 Uiso calc R 1 . . H
H16B 0.5160 0.6638 0.1184 0.039 Uiso calc R 1 . . H
C17 0.57258(14) 0.47957(12) 0.15190(9) 0.0291(2) Uani d . 1 . . C
H17A 0.4618 0.4109 0.0971 0.035 Uiso calc R 1 . . H
H17B 0.6667 0.4906 0.1114 0.035 Uiso calc R 1 . . H
C18 0.61390(13) 0.41662(11) 0.25816(9) 0.0279(2) Uani d . 1 . . C
H18A 0.6149 0.3164 0.2327 0.034 Uiso calc R 1 . . H
H18B 0.7315 0.4790 0.3081 0.034 Uiso calc R 1 . . H
N1 0.33687(11) 0.16378(9) 0.23397(7) 0.0258(2) Uani d . 1 . . N
N2 0.21014(12) 0.29855(9) 0.34978(7) 0.0273(2) Uani d . 1 . . N
N3 0.04970(12) 0.04516(9) 0.25566(7) 0.0269(2) Uani d . 1 . . N
N4 0.17390(12) -0.07876(10) 0.14146(8) 0.0317(2) Uani d . 1 . . N
N5 -0.06290(13) 0.17814(10) 0.37227(8) 0.0333(2) Uani d . 1 . . N
N6 0.48509(12) 0.41008(9) 0.32508(7) 0.0270(2) Uani d . 1 . . N

loop_
_atom_site_aniso_label
_atom_site_aniso_U_11
_atom_site_aniso_U_22
_atom_site_aniso_U_33
_atom_site_aniso_U_12
_atom_site_aniso_U_13
_atom_site_aniso_U_23
C1 0.0302(5) 0.0214(5) 0.0201(5) 0.0066(4) 0.0067(4) 0.0037(4)
C2 0.0312(5) 0.0213(5) 0.0173(5) 0.0067(4) 0.0037(4) 0.0048(4)
C3 0.0357(6) 0.0212(5) 0.0190(5) 0.0066(4) 0.0088(4) 0.0041(4)
C4 0.0263(5) 0.0260(5) 0.0361(6) 0.0085(4) 0.0096(4) 0.0023(4)
C5 0.0380(6) 0.0406(6) 0.0346(6) 0.0076(5) 0.0191(5) 0.0022(5)
C6 0.0380(7) 0.0397(6) 0.0301(6) 0.0037(5) 0.0127(5) -0.0063(5)
C7 0.0279(5) 0.0300(5) 0.0321(6) 0.0063(4) 0.0053(4) 0.0038(4)
C8 0.0338(6) 0.0215(5) 0.0329(6) 0.0029(4) 0.0156(5) -0.0003(4)
C9 0.0322(6) 0.0273(5) 0.0329(6) 0.0045(4) 0.0128(5) -0.0025(4)
C10 0.0272(5) 0.0280(5) 0.0407(6) 0.0053(4) 0.0157(5) 0.0061(5)
C11 0.0310(6) 0.0373(6) 0.0303(6) 0.0101(5) 0.0151(4) 0.0049(5)
C12 0.0300(6) 0.0312(5) 0.0264(5) 0.0112(4) 0.0094(4) 0.0016(4)
C13 0.0426(6) 0.0222(5) 0.0299(6) 0.0096(4) 0.0149(5) 0.0012(4)
C14 0.0361(6) 0.0200(5) 0.0222(5) 0.0034(4) 0.0075(4) 0.0001(4)
C15 0.0336(6) 0.0250(5) 0.0249(5) 0.0119(4) 0.0085(4) 0.0017(4)
C16 0.0425(6) 0.0308(5) 0.0311(6) 0.0170(5) 0.0160(5) 0.0118(4)
C17 0.0306(5) 0.0318(5) 0.0296(6) 0.0133(4) 0.0140(4) 0.0073(4)
C18 0.0240(5) 0.0231(5) 0.0324(6) 0.0059(4) 0.0035(4) 0.0036(4)
N1 0.0291(5) 0.0210(4) 0.0241(4) 0.0060(3) 0.0058(4) 0.0031(3)
N2 0.0359(5) 0.0207(4) 0.0215(4) 0.0050(4) 0.0093(4) 0.0022(3)
N3 0.0326(5) 0.0215(4) 0.0233(4) 0.0051(3) 0.0104(4) 0.0014(3)
N4 0.0317(5) 0.0227(4) 0.0353(5) 0.0019(4) 0.0166(4) -0.0030(4)
N5 0.0418(6) 0.0213(4) 0.0325(5) 0.0025(4) 0.0204(4) -0.0019(4)
N6 0.0328(5) 0.0195(4) 0.0239(4) 0.0044(3) 0.0066(4) 0.0019(3)

loop_
_atom_type_symbol
_atom_type_description
_atom_type_scat_dispersion_real
_atom_type_scat_dispersion_imag
_atom_type_scat_source
C C 0.0033 0.0016 'International Tables Vol C Tables 4.2.6.8 and 6.1.1.4'
H H 0.0000 0.0000 'International Tables Vol C Tables 4.2.6.8 and 6.1.1.4'
N N 0.0061 0.0033 'International Tables Vol C Tables 4.2.6.8 and 6.1.1.4'

loop_
_geom_angle_atom_site_label_1
_geom_angle_atom_site_label_2
_geom_angle_atom_site_label_3
_geom_angle
_geom_angle_publ_flag
N3 C1 N1 125.97(9) y
N3 C1 N4 117.03(9) ?
N1 C1 N4 116.99(10) ?
N2 C2 N1 125.97(9) y
N2 C2 N6 116.86(9) ?
N1 C2 N6 117.15(10) ?
N3 C3 N2 125.58(10) y
N3 C3 N5 117.33(9) ?
N2 C3 N5 117.09(9) ?
N4 C4 C5 110.56(9) ?
C4 C5 C6 111.20(10) ?
C7 C6 C5 110.27(10) ?
C8 C7 C6 111.07(9) ?
N4 C8 C7 110.49(9) ?
N5 C9 C10 109.98(9) ?
C9 C10 C11 110.55(9) ?
C12 C11 C10 110.27(9) ?
C13 C12 C11 110.92(9) ?
N5 C13 C12 110.61(9) ?
N6 C14 C15 109.69(8) ?
C14 C15 C16 110.58(9) ?
C15 C16 C17 111.25(9) ?
C18 C17 C16 110.30(9) ?
N6 C18 C17 111.00(8) ?
C2 N1 C1 113.82(9) y
C2 N2 C3 114.33(9) y
C1 N3 C3 114.27(9) y
C1 N4 C4 122.56(9) ?
C1 N4 C8 122.15(9) ?
C4 N4 C8 114.95(8) ?
C3 N5 C13 122.56(9) ?
C3 N5 C9 122.85(9) ?
C13 N5 C9 114.57(9) ?
C2 N6 C18 120.33(8) ?
C2 N6 C14 119.48(9) ?
C18 N6 C14 112.82(8) ?
N4 C4 H4A 109.5 ?
C5 C4 H4A 109.5 ?
N4 C4 H4B 109.5 ?
C5 C4 H4B 109.5 ?
H4A C4 H4B 108.1 ?
C4 C5 H5A 109.4 ?
C6 C5 H5A 109.4 ?
C4 C5 H5B 109.4 ?
C6 C5 H5B 109.4 ?
H5A C5 H5B 108.0 ?
C7 C6 H6A 109.6 ?
C5 C6 H6A 109.6 ?
C7 C6 H6B 109.6 ?
C5 C6 H6B 109.6 ?
H6A C6 H6B 108.1 ?
C8 C7 H7A 109.4 ?
C6 C7 H7A 109.4 ?
C8 C7 H7B 109.4 ?
C6 C7 H7B 109.4 ?
H7A C7 H7B 108.0 ?
N4 C8 H8A 109.6 ?
C7 C8 H8A 109.6 ?
N4 C8 H8B 109.6 ?
C7 C8 H8B 109.6 ?
H8A C8 H8B 108.1 ?
N5 C9 H9A 109.7 ?
C10 C9 H9A 109.7 ?
N5 C9 H9B 109.7 ?
C10 C9 H9B 109.7 ?
H9A C9 H9B 108.2 ?
C9 C10 H10A 109.5 ?
C11 C10 H10A 109.5 ?
C9 C10 H10B 109.5 ?
C11 C10 H10B 109.5 ?
H10A C10 H10B 108.1 ?
C12 C11 H11A 109.6 ?
C10 C11 H11A 109.6 ?
C12 C11 H11B 109.6 ?
C10 C11 H11B 109.6 ?
H11A C11 H11B 108.1 ?
C13 C12 H12A 109.5 ?
C11 C12 H12A 109.5 ?
C13 C12 H12B 109.5 ?
C11 C12 H12B 109.5 ?
H12A C12 H12B 108.0 ?
N5 C13 H13A 109.5 ?
C12 C13 H13A 109.5 ?
N5 C13 H13B 109.5 ?
C12 C13 H13B 109.5 ?
H13A C13 H13B 108.1 ?
N6 C14 H14A 109.7 ?
C15 C14 H14A 109.7 ?
N6 C14 H14B 109.7 ?
C15 C14 H14B 109.7 ?
H14A C14 H14B 108.2 ?
C14 C15 H15A 109.5 ?
C16 C15 H15A 109.5 ?
C14 C15 H15B 109.5 ?
C16 C15 H15B 109.5 ?
H15A C15 H15B 108.1 ?
C15 C16 H16A 109.4 ?
C17 C16 H16A 109.4 ?
C15 C16 H16B 109.4 ?
C17 C16 H16B 109.4 ?
H16A C16 H16B 108.0 ?
C18 C17 H17A 109.6 ?
C16 C17 H17A 109.6 ?
C18 C17 H17B 109.6 ?
C16 C17 H17B 109.6 ?
H17A C17 H17B 108.1 ?
N6 C18 H18A 109.4 ?
C17 C18 H18A 109.4 ?
N6 C18 H18B 109.4 ?
C17 C18 H18B 109.4 ?
H18A C18 H18B 108.0 ?

loop_
_geom_bond_atom_site_label_1
_geom_bond_atom_site_label_2
_geom_bond_site_symmetry_2
_geom_bond_distance
_geom_bond_publ_flag
C1 N3 . 1.3422(14) y
C1 N1 . 1.3504(13) y
C1 N4 . 1.3614(13) y
C2 N2 . 1.3415(14) y
C2 N1 . 1.3480(13) y
C2 N6 . 1.3713(13) y
C3 N3 . 1.3465(13) y
C3 N2 . 1.3482(13) y
C3 N5 . 1.3535(15) y
C4 N4 . 1.4548(14) ?
C4 C5 . 1.5166(16) ?
C5 C6 . 1.5299(16) ?
C6 C7 . 1.5172(17) ?
C7 C8 . 1.5150(15) ?
C8 N4 . 1.4622(13) ?
C9 N5 . 1.4641(13) ?
C9 C10 . 1.5200(16) ?
C10 C11 . 1.5256(15) ?
C11 C12 . 1.5217(15) ?
C12 C13 . 1.5164(15) ?
C13 N5 . 1.4629(13) ?
C14 N6 . 1.4683(13) ?
C14 C15 . 1.5253(14) ?
C15 C16 . 1.5261(16) ?
C16 C17 . 1.5317(15) ?
C17 C18 . 1.5239(15) ?
C18 N6 . 1.4575(14) ?
C4 H4A . 0.9900 ?
C4 H4B . 0.9900 ?
C5 H5A . 0.9900 ?
C5 H5B . 0.9900 ?
C6 H6A . 0.9900 ?
C6 H6B . 0.9900 ?
C7 H7A . 0.9900 ?
C7 H7B . 0.9900 ?
C8 H8A . 0.9900 ?
C8 H8B . 0.9900 ?
C9 H9A . 0.9900 ?
C9 H9B . 0.9900 ?
C10 H10A . 0.9900 ?
C10 H10B . 0.9900 ?
C11 H11A . 0.9900 ?
C11 H11B . 0.9900 ?
C12 H12A . 0.9900 ?
C12 H12B . 0.9900 ?
C13 H13A . 0.9900 ?
C13 H13B . 0.9900 ?
C14 H14A . 0.9900 ?
C14 H14B . 0.9900 ?
C15 H15A . 0.9900 ?
C15 H15B . 0.9900 ?
C16 H16A . 0.9900 ?
C16 H16B . 0.9900 ?
C17 H17A . 0.9900 ?
C17 H17B . 0.9900 ?
C18 H18A . 0.9900 ?
C18 H18B . 0.9900 ?

loop_
_geom_torsion_atom_site_label_1
_geom_torsion_atom_site_label_2
_geom_torsion_atom_site_label_3
_geom_torsion_atom_site_label_4
_geom_torsion
_geom_torsion_publ_flag
N4 C4 C5 C6 -53.74(13) ?
C4 C5 C6 C7 54.34(14) ?
C5 C6 C7 C8 -54.75(13) ?
C6 C7 C8 N4 54.65(12) ?
N5 C9 C10 C11 55.62(12) ?
C9 C10 C11 C12 -55.89(12) ?
C10 C11 C12 C13 55.10(12) ?
C11 C12 C13 N5 -54.20(13) ?
N6 C14 C15 C16 -56.30(11) ?
C14 C15 C16 C17 53.87(12) ?
C15 C16 C17 C18 -52.59(12) ?
C16 C17 C18 N6 54.63(11) ?
N2 C2 N1 C1 2.27(14) ?
N6 C2 N1 C1 -179.14(8) ?
N3 C1 N1 C2 -1.86(14) ?
N4 C1 N1 C2 177.27(9) ?
N1 C2 N2 C3 -0.85(15) ?
N6 C2 N2 C3 -179.45(8) ?
N3 C3 N2 C2 -1.25(15) ?
N5 C3 N2 C2 179.00(9) ?
N1 C1 N3 C3 0.10(15) ?
N4 C1 N3 C3 -179.03(9) ?
N2 C3 N3 C1 1.60(15) ?
N5 C3 N3 C1 -178.65(9) ?
N3 C1 N4 C4 -178.34(9) y
N1 C1 N4 C4 2.46(15) ?
N3 C1 N4 C8 -5.34(15) ?
N1 C1 N4 C8 175.46(9) ?
C5 C4 N4 C1 -130.84(11) ?
C5 C4 N4 C8 55.69(13) ?
C7 C8 N4 C1 130.37(11) ?
C7 C8 N4 C4 -56.14(13) ?
N3 C3 N5 C13 175.36(9) ?
N2 C3 N5 C13 -4.87(15) ?
N3 C3 N5 C9 -3.42(16) ?
N2 C3 N5 C9 176.35(9) y
C12 C13 N5 C3 -122.67(11) ?
C12 C13 N5 C9 56.21(13) ?
C10 C9 N5 C3 122.00(11) ?
C10 C9 N5 C13 -56.87(13) ?
N2 C2 N6 C18 -167.25(8) ?
N1 C2 N6 C18 14.03(13) y
N2 C2 N6 C14 -19.37(13) ?
N1 C2 N6 C14 161.91(8) ?
C17 C18 N6 C2 90.31(11) ?
C17 C18 N6 C14 -59.55(11) ?
C15 C14 N6 C2 -90.17(11) ?
C15 C14 N6 C18 59.98(11) ?

loop_
_cod_related_entry_id
_cod_related_entry_database
_cod_related_entry_code
1 ChemSpider 2105115
